data_4131985
loop_
_publ_author_name
'Karak, Suvendu'
'Kumar, Sushil'
'Pachfule, Pradip'
'Banerjee, Rahul'

_publ_section_title
;
 Porosity Prediction through Hydrogen Bonding in Covalent Organic
 Frameworks.
;
_journal_issue 15
_journal_name_full 'Journal of the American Chemical Society'
_journal_page_first 5138
_journal_page_last 5145
_journal_paper_doi 10.1021/jacs.7b13558
_journal_volume 140
_journal_year 2018
_chemical_formula_moiety 'C7 H7 O3 S, 0.5(C6 H8 Cl2 N2)'
_chemical_formula_sum 'C10 H11 Cl N O3 S'
_chemical_formula_weight 260.71
_space_group_crystal_system monoclinic
_space_group_IT_number 14
_space_group_name_Hall '-P 2yn'
_space_group_name_H-M_alt 'P 1 21/n 1'
_atom_sites_solution_hydrogens mixed
_audit_creation_method SHELXL-2016/4
_cell_angle_alpha 90
_cell_angle_beta 95.124(2)
_cell_angle_gamma 90
_cell_formula_units_Z 4
_cell_length_a 5.9637(2)
_cell_length_b 15.7025(4)
_cell_length_c 11.9733(3)
_cell_measurement_reflns_used 1959
_cell_measurement_temperature 293(2)
_cell_measurement_theta_max 25.00
_cell_measurement_theta_min 3.12
_cell_volume 1116.76(5)
_computing_structure_refinement 'SHELXL-2016/4 (Sheldrick, 2016)'
_diffrn_ambient_temperature 293(2)
_diffrn_measured_fraction_theta_full 0.999
_diffrn_measured_fraction_theta_max 0.999
_diffrn_measurement_device_type 'Supernova (Mo) X-ray tube'
_diffrn_measurement_method '\w scans'
_diffrn_radiation_type MoK\a
_diffrn_radiation_wavelength 0.71073
_diffrn_reflns_av_R_equivalents 0.0218
_diffrn_reflns_av_unetI/netI 0.0293
_diffrn_reflns_Laue_measured_fraction_full 0.999
_diffrn_reflns_Laue_measured_fraction_max 0.999
_diffrn_reflns_limit_h_max 7
_diffrn_reflns_limit_h_min -7
_diffrn_reflns_limit_k_max 10
_diffrn_reflns_limit_k_min -18
_diffrn_reflns_limit_l_max 12
_diffrn_reflns_limit_l_min -14
_diffrn_reflns_number 3884
_diffrn_reflns_point_group_measured_fraction_full 0.999
_diffrn_reflns_point_group_measured_fraction_max 0.999
_diffrn_reflns_theta_full 25.000
_diffrn_reflns_theta_max 25.000
_diffrn_reflns_theta_min 3.106
_diffrn_source 'fine focus sealed tube'
_exptl_absorpt_coefficient_mu 0.519
_exptl_absorpt_correction_T_max 0.912
_exptl_absorpt_correction_T_min 0.890
_exptl_absorpt_correction_type multi-scan
_exptl_absorpt_process_details Crysalispro
_exptl_crystal_colour purple
_exptl_crystal_density_diffrn 1.551
_exptl_crystal_description block
_exptl_crystal_F_000 540
_exptl_crystal_size_max 0.230
_exptl_crystal_size_mid 0.190
_exptl_crystal_size_min 0.180
_refine_diff_density_max 0.341
_refine_diff_density_min -0.310
_refine_diff_density_rms 0.053
_refine_ls_extinction_method none
_refine_ls_goodness_of_fit_ref 1.073
_refine_ls_hydrogen_treatment mixed
_refine_ls_matrix_type full
_refine_ls_number_parameters 157
_refine_ls_number_reflns 1959
_refine_ls_number_restraints 0
_refine_ls_restrained_S_all 1.073
_refine_ls_R_factor_all 0.0429
_refine_ls_R_factor_gt 0.0383
_refine_ls_shift/su_max 0.001
_refine_ls_shift/su_mean 0.000
_refine_ls_structure_factor_coef Fsqd
_refine_ls_weighting_details 'w=1/[\s^2^(Fo^2^)+(0.0437P)^2^+0.9721P] where P=(Fo^2^+2Fc^2^)/3'
_refine_ls_weighting_scheme calc
_refine_ls_wR_factor_gt 0.1012
_refine_ls_wR_factor_ref 0.1039
_reflns_Friedel_coverage 0.000
_reflns_number_gt 1756
_reflns_number_total 1959
_reflns_threshold_expression 'I > 2\s(I)'
_cod_data_source_file ja7b13558_si_004.cif
_cod_data_source_block PTSA-Pa-Cl2
_cod_original_sg_symbol_H-M 'P 21/n'
_cod_database_code 4131985
_shelx_shelxl_version_number 2016/4
_shelx_space_group_comment
;
The symmetry employed for this shelxl refinement is uniquely defined
by the following loop, which should always be used as a source of
symmetry information in preference to the above space-group names.
They are only intended as comments.
;
_shelx_estimated_absorpt_t_min 0.890
_shelx_estimated_absorpt_t_max 0.912

loop_
_space_group_symop_operation_xyz
'x, y, z'
'-x+1/2, y+1/2, -z+1/2'
'-x, -y, -z'
'x-1/2, -y-1/2, z-1/2'

loop_
_atom_site_label
_atom_site_type_symbol
_atom_site_fract_x
_atom_site_fract_y
_atom_site_fract_z
_atom_site_U_iso_or_equiv
_atom_site_adp_type
_atom_site_occupancy
_atom_site_site_symmetry_order
_atom_site_calc_flag
_atom_site_refinement_flags_posn
_atom_site_refinement_flags_adp
C1 C 0.2629(6) 0.1098(2) 0.0914(3) 0.0627(9) Uani 1 1 d . .
H1A H 0.353779 0.159963 0.103804 0.094 Uiso 1 1 calc R U
H1B H 0.223997 0.102576 0.012395 0.094 Uiso 1 1 calc R U
H1C H 0.128074 0.115686 0.128887 0.094 Uiso 1 1 calc R U
C2 C 0.3927(5) 0.03344(19) 0.1368(2) 0.0430(7) Uani 1 1 d . .
C3 C 0.3018(5) -0.0474(2) 0.1300(3) 0.0480(7) Uani 1 1 d . .
H3 H 0.156244 -0.054482 0.096525 0.058 Uiso 1 1 calc R U
C4 C 0.4187(5) -0.11775(19) 0.1711(2) 0.0429(7) Uani 1 1 d . .
H4 H 0.352248 -0.171350 0.166127 0.051 Uiso 1 1 calc R U
C5 C 0.6363(4) -0.10803(16) 0.2200(2) 0.0313(5) Uani 1 1 d . .
C6 C 0.7297(5) -0.02803(17) 0.2282(2) 0.0402(6) Uani 1 1 d . .
H6 H 0.875393 -0.021109 0.261597 0.048 Uiso 1 1 calc R U
C7 C 0.6098(5) 0.04204(18) 0.1874(2) 0.0469(7) Uani 1 1 d . .
H7 H 0.675294 0.095767 0.193831 0.056 Uiso 1 1 calc R U
C8 C 0.6453(4) -0.06180(15) 0.54620(18) 0.0279(5) Uani 1 1 d . .
C9 C 0.4418(4) -0.08468(15) 0.49017(18) 0.0265(5) Uani 1 1 d . .
C10 C 0.2966(4) -0.02302(15) 0.44411(19) 0.0283(5) Uani 1 1 d . .
H10 H 0.159579 -0.038709 0.406553 0.034 Uiso 1 1 calc R U
N1 N 0.3792(4) -0.17407(13) 0.4762(2) 0.0304(5) Uani 1 1 d . .
O1 O 0.8506(4) -0.24406(17) 0.17165(18) 0.0728(8) Uani 1 1 d . .
O2 O 0.9851(4) -0.16692(14) 0.33559(19) 0.0590(6) Uani 1 1 d . .
O3 O 0.6470(3) -0.24846(12) 0.33347(19) 0.0541(6) Uani 1 1 d . .
S1 S 0.79188(10) -0.19860(4) 0.26848(5) 0.0311(2) Uani 1 1 d . .
CL1 Cl 0.82769(11) -0.13759(4) 0.60644(6) 0.0409(2) Uani 1 1 d . .
H1D H 0.374(5) -0.1986(19) 0.543(3) 0.046(8) Uiso 1 1 d . .
H1E H 0.246(5) -0.1778(17) 0.444(2) 0.035(8) Uiso 1 1 d . .
H1F H 0.480(6) -0.203(2) 0.437(3) 0.056(10) Uiso 1 1 d . .

loop_
_atom_site_aniso_label
_atom_site_aniso_U_11
_atom_site_aniso_U_22
_atom_site_aniso_U_33
_atom_site_aniso_U_23
_atom_site_aniso_U_13
_atom_site_aniso_U_12
C1 0.076(2) 0.055(2) 0.056(2) 0.0082(16) 0.0017(17) 0.0263(18)
C2 0.0524(17) 0.0446(16) 0.0321(14) -0.0009(12) 0.0037(12) 0.0115(13)
C3 0.0359(15) 0.0542(19) 0.0519(17) -0.0046(14) -0.0078(13) 0.0066(14)
C4 0.0368(15) 0.0405(16) 0.0502(17) -0.0069(13) -0.0035(12) -0.0053(12)
C5 0.0308(12) 0.0342(14) 0.0286(12) -0.0061(10) 0.0011(10) -0.0001(10)
C6 0.0382(14) 0.0340(14) 0.0468(16) -0.0030(12) -0.0055(12) -0.0042(11)
C7 0.0560(18) 0.0327(15) 0.0505(17) -0.0004(13) -0.0026(14) -0.0021(13)
C8 0.0304(12) 0.0299(13) 0.0226(11) 0.0040(9) -0.0015(9) 0.0038(10)
C9 0.0311(12) 0.0251(12) 0.0231(11) 0.0001(9) 0.0018(9) -0.0023(10)
C10 0.0280(12) 0.0292(13) 0.0267(12) 0.0014(10) -0.0036(9) -0.0024(10)
N1 0.0323(12) 0.0258(11) 0.0323(12) 0.0039(9) -0.0007(10) -0.0027(9)
O1 0.106(2) 0.0722(17) 0.0402(12) -0.0172(11) 0.0075(12) 0.0477(15)
O2 0.0515(12) 0.0467(12) 0.0725(15) 0.0114(11) -0.0297(11) -0.0117(10)
O3 0.0544(12) 0.0288(10) 0.0830(16) 0.0073(10) 0.0270(11) 0.0021(9)
S1 0.0327(4) 0.0288(3) 0.0316(3) -0.0067(2) 0.0021(3) 0.0003(2)
CL1 0.0416(4) 0.0314(4) 0.0472(4) 0.0058(3) -0.0106(3) 0.0065(3)

loop_
_atom_type_symbol
_atom_type_description
_atom_type_scat_dispersion_real
_atom_type_scat_dispersion_imag
_atom_type_scat_source
C C 0.0033 0.0016 'International Tables Vol C Tables 4.2.6.8 and 6.1.1.4'
H H 0.0000 0.0000 'International Tables Vol C Tables 4.2.6.8 and 6.1.1.4'
N N 0.0061 0.0033 'International Tables Vol C Tables 4.2.6.8 and 6.1.1.4'
O O 0.0106 0.0060 'International Tables Vol C Tables 4.2.6.8 and 6.1.1.4'
S S 0.1246 0.1234 'International Tables Vol C Tables 4.2.6.8 and 6.1.1.4'
Cl Cl 0.1484 0.1585 'International Tables Vol C Tables 4.2.6.8 and 6.1.1.4'

loop_
_geom_angle_atom_site_label_1
_geom_angle_atom_site_label_2
_geom_angle_atom_site_label_3
_geom_angle
_geom_angle_site_symmetry_1
C2 C1 H1A 109.5 .
C2 C1 H1B 109.5 .
H1A C1 H1B 109.5 .
C2 C1 H1C 109.5 .
H1A C1 H1C 109.5 .
H1B C1 H1C 109.5 .
C3 C2 C7 117.5(3) .
C3 C2 C1 121.8(3) .
C7 C2 C1 120.7(3) .
C4 C3 C2 122.3(3) .
C4 C3 H3 118.8 .
C2 C3 H3 118.8 .
C3 C4 C5 119.3(3) .
C3 C4 H4 120.3 .
C5 C4 H4 120.3 .
C6 C5 C4 119.3(2) .
C6 C5 S1 120.96(19) .
C4 C5 S1 119.7(2) .
C5 C6 C7 120.7(2) .
C5 C6 H6 119.7 .
C7 C6 H6 119.7 .
C6 C7 C2 120.8(3) .
C6 C7 H7 119.6 .
C2 C7 H7 119.6 .
C10 C8 C9 119.7(2) 3_656
C10 C8 CL1 119.11(18) 3_656
C9 C8 CL1 121.15(19) .
C8 C9 C10 120.3(2) .
C8 C9 N1 120.7(2) .
C10 C9 N1 119.0(2) .
C8 C10 C9 120.0(2) 3_656
C8 C10 H10 120.0 3_656
C9 C10 H10 120.0 .
C9 N1 H1D 110.0(19) .
C9 N1 H1E 109.7(19) .
H1D N1 H1E 106(3) .
C9 N1 H1F 111(2) .
H1D N1 H1F 109(3) .
H1E N1 H1F 111(3) .
O1 S1 O2 112.61(16) .
O1 S1 O3 111.57(16) .
O2 S1 O3 112.06(14) .
O1 S1 C5 107.12(12) .
O2 S1 C5 106.08(12) .
O3 S1 C5 106.94(12) .

loop_
_geom_bond_atom_site_label_1
_geom_bond_atom_site_label_2
_geom_bond_distance
_geom_bond_site_symmetry_2
C1 C2 1.502(4) .
C1 H1A 0.9600 .
C1 H1B 0.9600 .
C1 H1C 0.9600 .
C2 C3 1.379(4) .
C2 C7 1.386(4) .
C3 C4 1.374(4) .
C3 H3 0.9300 .
C4 C5 1.383(4) .
C4 H4 0.9300 .
C5 C6 1.374(4) .
C5 S1 1.768(3) .
C6 C7 1.378(4) .
C6 H6 0.9300 .
C7 H7 0.9300 .
C8 C10 1.379(3) 3_656
C8 C9 1.381(3) .
C8 CL1 1.726(2) .
C9 C10 1.381(3) .
C9 N1 1.458(3) .
C10 C8 1.379(3) 3_656
C10 H10 0.9300 .
N1 H1D 0.89(3) .
N1 H1E 0.85(3) .
N1 H1F 0.92(3) .
O1 S1 1.431(2) .
O2 S1 1.434(2) .
O3 S1 1.444(2) .

loop_
_geom_torsion_atom_site_label_1
_geom_torsion_atom_site_label_2
_geom_torsion_atom_site_label_3
_geom_torsion_atom_site_label_4
_geom_torsion
_geom_torsion_site_symmetry_1
_geom_torsion_site_symmetry_4
C7 C2 C3 C4 -0.1(4) . .
C1 C2 C3 C4 179.9(3) . .
C2 C3 C4 C5 -0.7(5) . .
C3 C4 C5 C6 1.1(4) . .
C3 C4 C5 S1 -177.7(2) . .
C4 C5 C6 C7 -0.6(4) . .
S1 C5 C6 C7 178.2(2) . .
C5 C6 C7 C2 -0.2(4) . .
C3 C2 C7 C6 0.6(4) . .
C1 C2 C7 C6 -179.4(3) . .
C10 C8 C9 C10 -0.1(4) 3_656 .
CL1 C8 C9 C10 178.95(17) . .
C10 C8 C9 N1 178.3(2) 3_656 .
CL1 C8 C9 N1 -2.6(3) . .
C8 C9 C10 C8 0.1(4) . 3_656
N1 C9 C10 C8 -178.4(2) . 3_656
C6 C5 S1 O1 -106.7(2) . .
C4 C5 S1 O1 72.1(3) . .
C6 C5 S1 O2 13.8(3) . .
C4 C5 S1 O2 -167.4(2) . .
C6 C5 S1 O3 133.6(2) . .
C4 C5 S1 O3 -47.6(2) . .
